data_7152033
loop_
_publ_author_name
'Liu, Shouxin'
'Mu, Yun'
'Han, Jianrong'
'Zhen, Xiaoli'
'Yang, Yihua'
'Tian, Xia'
'Whiting, Andrew'

_publ_section_title
;
 Stereoselective synthesis and rearrangement-fragmentation of arylidene
 N-alkoxydiketopiperazines.
;
_journal_issue 21
_journal_name_full 'Organic &amp; biomolecular chemistry'
_journal_page_first 7476
_journal_page_last 7481
_journal_paper_doi 10.1039/c1ob05722g
_journal_volume 9
_journal_year 2011
_chemical_absolute_configuration syn
_chemical_formula_moiety 'C19 H23 N3 O3'
_chemical_formula_sum 'C19 H23 N3 O3'
_chemical_formula_weight 341.40
_chemical_name_common
;(S)-cyclo(N-cyclohexyloxy-2-((beta-pyridyl) methylene)glycyl-
prolyl
;
_chemical_name_systematic
;
(S)-cyclo[N-cyclohexyloxy-2-[(\b-pyridyl) methylene]glycyl-prolyl
;
_space_group_IT_number 19
_symmetry_cell_setting orthorhombic
_symmetry_space_group_name_Hall 'P 2ac 2ab'
_symmetry_space_group_name_H-M 'P 21 21 21'
_atom_sites_solution_hydrogens geom
_atom_sites_solution_primary direct
_atom_sites_solution_secondary difmap
_audit_creation_method SHELXL-97
_cell_angle_alpha 90.00
_cell_angle_beta 90.00
_cell_angle_gamma 90.00
_cell_formula_units_Z 4
_cell_length_a 9.7941(14)
_cell_length_b 10.3009(15)
_cell_length_c 17.223(2)
_cell_measurement_reflns_used 4139
_cell_measurement_temperature 294(2)
_cell_measurement_theta_max 24.95
_cell_measurement_theta_min 2.37
_cell_volume 1737.6(4)
_computing_cell_refinement 'Bruker SMART'
_computing_data_collection 'Bruker SMART'
_computing_data_reduction 'Bruker SAINT'
_computing_molecular_graphics 'Bruker SHELXTL'
_computing_publication_material 'Bruker SHELXTL'
_computing_structure_refinement 'SHELXL-97 (Sheldrick, 1997)'
_computing_structure_solution 'SHELXS-97 (Sheldrick, 1990)'
_diffrn_ambient_temperature 294(2)
_diffrn_detector_area_resol_mean 8
_diffrn_measured_fraction_theta_full 0.999
_diffrn_measured_fraction_theta_max 0.999
_diffrn_measurement_device_type 'Bruker CCD area detector'
_diffrn_measurement_method '\w scans'
_diffrn_radiation_monochromator graphite
_diffrn_radiation_source 'fine-focus sealed tube'
_diffrn_radiation_type MoK\a
_diffrn_radiation_wavelength 0.71073
_diffrn_reflns_av_R_equivalents 0.0331
_diffrn_reflns_av_sigmaI/netI 0.0266
_diffrn_reflns_limit_h_max 12
_diffrn_reflns_limit_h_min -8
_diffrn_reflns_limit_k_max 12
_diffrn_reflns_limit_k_min -11
_diffrn_reflns_limit_l_max 21
_diffrn_reflns_limit_l_min -20
_diffrn_reflns_number 9847
_diffrn_reflns_theta_full 26.43
_diffrn_reflns_theta_max 26.43
_diffrn_reflns_theta_min 2.30
_diffrn_standards_number 0
_exptl_absorpt_coefficient_mu 0.090
_exptl_absorpt_correction_T_max 1.0000
_exptl_absorpt_correction_T_min 0.9214
_exptl_absorpt_correction_type multi-scan
_exptl_absorpt_process_details SADABS
_exptl_crystal_colour colourless
_exptl_crystal_density_diffrn 1.305
_exptl_crystal_density_method 'not measured'
_exptl_crystal_description block
_exptl_crystal_F_000 728
_exptl_crystal_size_max 0.26
_exptl_crystal_size_mid 0.22
_exptl_crystal_size_min 0.20
_refine_diff_density_max 0.115
_refine_diff_density_min -0.129
_refine_diff_density_rms 0.029
_refine_ls_abs_structure_details 'undeterminable, all \Df" set to 0, Friedel equivalents merged'
_refine_ls_extinction_coef 0.027(2)
_refine_ls_extinction_expression Fc^*^=kFc[1+0.001xFc^2^\l^3^/sin(2\q)]^-1/4^
_refine_ls_extinction_method SHELXL
_refine_ls_goodness_of_fit_ref 1.039
_refine_ls_hydrogen_treatment constr
_refine_ls_matrix_type full
_refine_ls_number_parameters 227
_refine_ls_number_reflns 2047
_refine_ls_number_restraints 0
_refine_ls_restrained_S_all 1.039
_refine_ls_R_factor_all 0.0458
_refine_ls_R_factor_gt 0.0321
_refine_ls_shift/su_max 0.000
_refine_ls_shift/su_mean 0.000
_refine_ls_structure_factor_coef Fsqd
_refine_ls_weighting_details 'calc w=1/[\s^2^(Fo^2^)+(0.0360P)^2^+0.2958P] where P=(Fo^2^+2Fc^2^)/3'
_refine_ls_weighting_scheme calc
_refine_ls_wR_factor_gt 0.0741
_refine_ls_wR_factor_ref 0.0829
_reflns_Friedel_coverage 0.74
_reflns_number_gt 1686
_reflns_number_total 2047
_reflns_threshold_expression I>2\s(I)
_cod_data_source_file c1ob05722g.txt
_cod_data_source_block 4a
_cod_database_code 7152033

loop_
_symmetry_equiv_pos_as_xyz
'x, y, z'
'-x+1/2, -y, z+1/2'
'-x, y+1/2, -z+1/2'
'x+1/2, -y+1/2, -z'

loop_
_atom_site_label
_atom_site_type_symbol
_atom_site_fract_x
_atom_site_fract_y
_atom_site_fract_z
_atom_site_U_iso_or_equiv
_atom_site_adp_type
_atom_site_occupancy
_atom_site_symmetry_multiplicity
_atom_site_calc_flag
_atom_site_refinement_flags
O1 O 0.03177(15) 0.48573(15) 0.32100(10) 0.0546(4) Uani 1 1 d .
O2 O 0.49334(17) 0.46410(16) 0.16027(10) 0.0627(5) Uani 1 1 d .
O3 O 0.38080(14) 0.69617(14) 0.18860(8) 0.0446(4) Uani 1 1 d .
N1 N 0.21023(18) 0.36682(17) 0.28047(11) 0.0420(4) Uani 1 1 d .
N2 N 0.33047(18) 0.58206(16) 0.22215(10) 0.0428(4) Uani 1 1 d .
N3 N -0.0128(3) 0.9289(2) 0.42877(15) 0.0762(7) Uani 1 1 d .
C1 C 0.2358(2) 0.5980(2) 0.28453(12) 0.0388(5) Uani 1 1 d .
C2 C 0.1500(2) 0.4790(2) 0.29789(11) 0.0402(5) Uani 1 1 d .
C3 C 0.1363(2) 0.2425(2) 0.28032(14) 0.0483(5) Uani 1 1 d .
H3A H 0.0551 0.2476 0.2482 0.058 Uiso 1 1 calc R
H3B H 0.1100 0.2178 0.3326 0.058 Uiso 1 1 calc R
C4 C 0.2383(3) 0.1470(3) 0.24676(15) 0.0599(7) Uani 1 1 d .
H4A H 0.1930 0.0833 0.2143 0.072 Uiso 1 1 calc R
H4B H 0.2873 0.1022 0.2877 0.072 Uiso 1 1 calc R
C5 C 0.3348(3) 0.2311(2) 0.19897(15) 0.0553(6) Uani 1 1 d .
H5A H 0.4225 0.1890 0.1919 0.066 Uiso 1 1 calc R
H5B H 0.2961 0.2510 0.1485 0.066 Uiso 1 1 calc R
C6 C 0.3483(2) 0.3528(2) 0.24843(13) 0.0422(5) Uani 1 1 d .
H6 H 0.4116 0.3347 0.2912 0.051 Uiso 1 1 calc R
C7 C 0.3984(2) 0.4702(2) 0.20525(13) 0.0445(5) Uani 1 1 d .
C8 C 0.2868(2) 0.7432(2) 0.12850(12) 0.0481(5) Uani 1 1 d .
H8 H 0.1941 0.7465 0.1499 0.058 Uiso 1 1 calc R
C9 C 0.2871(3) 0.6582(3) 0.05741(14) 0.0604(7) Uani 1 1 d .
H9A H 0.2560 0.5717 0.0709 0.073 Uiso 1 1 calc R
H9B H 0.3791 0.6515 0.0370 0.073 Uiso 1 1 calc R
C10 C 0.1935(3) 0.7163(3) -0.00368(17) 0.0818(10) Uani 1 1 d .
H10A H 0.0999 0.7131 0.0147 0.098 Uiso 1 1 calc R
H10B H 0.1991 0.6649 -0.0508 0.098 Uiso 1 1 calc R
C11 C 0.2315(3) 0.8566(3) -0.02204(16) 0.0778(9) Uani 1 1 d .
H11A H 0.3194 0.8584 -0.0479 0.093 Uiso 1 1 calc R
H11B H 0.1643 0.8929 -0.0573 0.093 Uiso 1 1 calc R
C12 C 0.2382(3) 0.9390(3) 0.05038(16) 0.0751(9) Uani 1 1 d .
H12A H 0.1475 0.9472 0.0724 0.090 Uiso 1 1 calc R
H12B H 0.2702 1.0253 0.0369 0.090 Uiso 1 1 calc R
C13 C 0.3338(3) 0.8795(2) 0.11041(14) 0.0555(6) Uani 1 1 d .
H13A H 0.4263 0.8776 0.0903 0.067 Uiso 1 1 calc R
H13B H 0.3332 0.9315 0.1574 0.067 Uiso 1 1 calc R
C14 C 0.2204(2) 0.7130(2) 0.31930(12) 0.0441(5) Uani 1 1 d .
H14 H 0.2788 0.7780 0.3018 0.053 Uiso 1 1 calc R
C15 C 0.1255(2) 0.7525(2) 0.38085(12) 0.0433(5) Uani 1 1 d .
C16 C 0.0837(3) 0.6765(2) 0.44323(13) 0.0534(6) Uani 1 1 d .
H16 H 0.1157 0.5919 0.4486 0.064 Uiso 1 1 calc R
C17 C -0.0053(3) 0.7277(3) 0.49685(15) 0.0647(7) Uani 1 1 d .
H17 H -0.0344 0.6787 0.5391 0.078 Uiso 1 1 calc R
C18 C -0.0504(3) 0.8529(3) 0.48675(17) 0.0730(8) Uani 1 1 d .
H18 H -0.1113 0.8863 0.5231 0.088 Uiso 1 1 calc R
C19 C 0.0743(3) 0.8782(2) 0.37825(15) 0.0574(6) Uani 1 1 d .
H19 H 0.1035 0.9311 0.3378 0.069 Uiso 1 1 calc R

loop_
_atom_site_aniso_label
_atom_site_aniso_U_11
_atom_site_aniso_U_22
_atom_site_aniso_U_33
_atom_site_aniso_U_23
_atom_site_aniso_U_13
_atom_site_aniso_U_12
O1 0.0373(8) 0.0559(9) 0.0706(10) -0.0054(8) 0.0129(8) 0.0000(8)
O2 0.0497(9) 0.0589(10) 0.0795(12) -0.0079(9) 0.0250(9) -0.0008(9)
O3 0.0409(8) 0.0441(8) 0.0488(8) 0.0039(7) -0.0005(7) -0.0071(7)
N1 0.0345(8) 0.0401(9) 0.0513(10) 0.0022(8) 0.0004(8) -0.0003(8)
N2 0.0390(9) 0.0423(10) 0.0471(10) -0.0002(8) 0.0066(8) -0.0029(8)
N3 0.0820(17) 0.0644(14) 0.0821(16) -0.0137(13) 0.0178(14) 0.0143(13)
C1 0.0348(10) 0.0438(11) 0.0378(10) 0.0022(9) -0.0005(9) 0.0022(9)
C2 0.0361(10) 0.0448(12) 0.0397(10) -0.0018(9) -0.0014(9) 0.0020(10)
C3 0.0441(12) 0.0433(12) 0.0575(13) 0.0060(11) -0.0024(11) -0.0046(10)
C4 0.0584(15) 0.0465(13) 0.0748(17) -0.0072(12) 0.0023(14) -0.0046(12)
C5 0.0533(13) 0.0484(13) 0.0641(14) -0.0087(11) 0.0071(13) 0.0020(12)
C6 0.0332(10) 0.0435(11) 0.0497(11) -0.0020(9) -0.0032(10) 0.0030(10)
C7 0.0326(10) 0.0493(12) 0.0516(12) -0.0065(11) -0.0008(10) -0.0006(10)
C8 0.0348(10) 0.0626(14) 0.0468(12) 0.0080(11) 0.0051(10) 0.0006(11)
C9 0.0641(16) 0.0636(15) 0.0535(13) 0.0008(12) -0.0092(13) -0.0190(14)
C10 0.0712(18) 0.115(3) 0.0592(15) 0.0118(18) -0.0157(15) -0.0224(19)
C11 0.0687(18) 0.108(2) 0.0567(15) 0.0261(16) 0.0022(14) 0.0097(19)
C12 0.0753(19) 0.0841(19) 0.0660(16) 0.0209(15) 0.0198(15) 0.0310(17)
C13 0.0660(15) 0.0472(13) 0.0535(13) 0.0001(11) 0.0097(12) 0.0104(12)
C14 0.0440(11) 0.0433(12) 0.0450(11) 0.0012(10) 0.0016(10) -0.0014(10)
C15 0.0437(11) 0.0435(11) 0.0426(11) -0.0062(10) -0.0026(10) -0.0006(10)
C16 0.0614(14) 0.0546(14) 0.0443(12) -0.0007(11) -0.0010(12) 0.0021(13)
C17 0.0707(17) 0.079(2) 0.0447(12) -0.0036(13) 0.0095(13) -0.0123(16)
C18 0.0647(17) 0.082(2) 0.0719(19) -0.0249(17) 0.0190(15) 0.0027(16)
C19 0.0680(16) 0.0465(13) 0.0577(14) -0.0052(11) 0.0103(13) 0.0014(12)

loop_
_atom_type_symbol
_atom_type_description
_atom_type_scat_dispersion_real
_atom_type_scat_dispersion_imag
_atom_type_scat_source
C C 0.0033 0.0000 'International Tables Vol C Tables 4.2.6.8 and 6.1.1.4'
H H 0.0000 0.0000 'International Tables Vol C Tables 4.2.6.8 and 6.1.1.4'
N N 0.0061 0.0000 'International Tables Vol C Tables 4.2.6.8 and 6.1.1.4'
O O 0.0106 0.0000 'International Tables Vol C Tables 4.2.6.8 and 6.1.1.4'

loop_
_geom_angle_atom_site_label_1
_geom_angle_atom_site_label_2
_geom_angle_atom_site_label_3
_geom_angle
N2 O3 C8 110.32(15)
C2 N1 C6 125.32(18)
C2 N1 C3 122.52(16)
C6 N1 C3 111.55(17)
C7 N2 O3 116.76(16)
C7 N2 C1 125.11(17)
O3 N2 C1 116.26(15)
C18 N3 C19 116.3(2)
C14 C1 N2 120.83(18)
C14 C1 C2 126.24(19)
N2 C1 C2 112.57(17)
O1 C2 N1 122.7(2)
O1 C2 C1 122.08(19)
N1 C2 C1 115.17(16)
N1 C3 C4 103.97(17)
N1 C3 H3A 111.0
C4 C3 H3A 111.0
N1 C3 H3B 111.0
C4 C3 H3B 111.0
H3A C3 H3B 109.0
C3 C4 C5 104.2(2)
C3 C4 H4A 110.9
C5 C4 H4A 110.9
C3 C4 H4B 110.9
C5 C4 H4B 110.9
H4A C4 H4B 108.9
C6 C5 C4 102.73(19)
C6 C5 H5A 111.2
C4 C5 H5A 111.2
C6 C5 H5B 111.2
C4 C5 H5B 111.2
H5A C5 H5B 109.1
N1 C6 C7 114.09(18)
N1 C6 C5 102.19(17)
C7 C6 C5 114.49(18)
N1 C6 H6 108.6
C7 C6 H6 108.6
C5 C6 H6 108.6
O2 C7 N2 123.7(2)
O2 C7 C6 121.7(2)
N2 C7 C6 114.55(17)
O3 C8 C9 112.38(19)
O3 C8 C13 105.10(18)
C9 C8 C13 111.85(19)
O3 C8 H8 109.1
C9 C8 H8 109.1
C13 C8 H8 109.1
C8 C9 C10 109.5(2)
C8 C9 H9A 109.8
C10 C9 H9A 109.8
C8 C9 H9B 109.8
C10 C9 H9B 109.8
H9A C9 H9B 108.2
C9 C10 C11 111.7(2)
C9 C10 H10A 109.3
C11 C10 H10A 109.3
C9 C10 H10B 109.3
C11 C10 H10B 109.3
H10A C10 H10B 107.9
C12 C11 C10 111.8(2)
C12 C11 H11A 109.2
C10 C11 H11A 109.2
C12 C11 H11B 109.2
C10 C11 H11B 109.2
H11A C11 H11B 107.9
C11 C12 C13 111.2(2)
C11 C12 H12A 109.4
C13 C12 H12A 109.4
C11 C12 H12B 109.4
C13 C12 H12B 109.4
H12A C12 H12B 108.0
C8 C13 C12 109.1(2)
C8 C13 H13A 109.9
C12 C13 H13A 109.9
C8 C13 H13B 109.9
C12 C13 H13B 109.9
H13A C13 H13B 108.3
C1 C14 C15 129.9(2)
C1 C14 H14 115.1
C15 C14 H14 115.1
C19 C15 C16 116.3(2)
C19 C15 C14 117.6(2)
C16 C15 C14 126.0(2)
C17 C16 C15 119.3(2)
C17 C16 H16 120.4
C15 C16 H16 120.4
C16 C17 C18 118.6(3)
C16 C17 H17 120.7
C18 C17 H17 120.7
N3 C18 C17 124.2(3)
N3 C18 H18 117.9
C17 C18 H18 117.9
N3 C19 C15 125.3(2)
N3 C19 H19 117.3
C15 C19 H19 117.3

loop_
_geom_bond_atom_site_label_1
_geom_bond_atom_site_label_2
_geom_bond_distance
O1 C2 1.226(2)
O2 C7 1.212(2)
O3 N2 1.400(2)
O3 C8 1.468(3)
N1 C2 1.332(3)
N1 C6 1.468(3)
N1 C3 1.471(3)
N2 C7 1.362(3)
N2 C1 1.429(3)
N3 C18 1.321(4)
N3 C19 1.326(3)
C1 C14 1.336(3)
C1 C2 1.504(3)
C3 C4 1.517(3)
C3 H3A 0.9700
C3 H3B 0.9700
C4 C5 1.524(3)
C4 H4A 0.9700
C4 H4B 0.9700
C5 C6 1.521(3)
C5 H5A 0.9700
C5 H5B 0.9700
C6 C7 1.502(3)
C6 H6 0.9800
C8 C9 1.505(3)
C8 C13 1.511(3)
C8 H8 0.9800
C9 C10 1.518(4)
C9 H9A 0.9700
C9 H9B 0.9700
C10 C11 1.526(4)
C10 H10A 0.9700
C10 H10B 0.9700
C11 C12 1.510(4)
C11 H11A 0.9700
C11 H11B 0.9700
C12 C13 1.524(4)
C12 H12A 0.9700
C12 H12B 0.9700
C13 H13A 0.9700
C13 H13B 0.9700
C14 C15 1.467(3)
C14 H14 0.9300
C15 C19 1.389(3)
C15 C16 1.391(3)
C16 C17 1.376(3)
C16 H16 0.9300
C17 C18 1.374(4)
C17 H17 0.9300
C18 H18 0.9300
C19 H19 0.9300

loop_
_geom_torsion_atom_site_label_1
_geom_torsion_atom_site_label_2
_geom_torsion_atom_site_label_3
_geom_torsion_atom_site_label_4
_geom_torsion
C8 O3 N2 C7 109.4(2)
C8 O3 N2 C1 -85.32(19)
C7 N2 C1 C14 149.7(2)
O3 N2 C1 C14 -14.2(3)
C7 N2 C1 C2 -36.8(3)
O3 N2 C1 C2 159.32(16)
C6 N1 C2 O1 176.3(2)
C3 N1 C2 O1 6.0(3)
C6 N1 C2 C1 -1.6(3)
C3 N1 C2 C1 -171.97(19)
C14 C1 C2 O1 25.6(3)
N2 C1 C2 O1 -147.5(2)
C14 C1 C2 N1 -156.4(2)
N2 C1 C2 N1 30.5(2)
C2 N1 C3 C4 172.3(2)
C6 N1 C3 C4 0.8(2)
N1 C3 C4 C5 -24.1(2)
C3 C4 C5 C6 38.1(2)
C2 N1 C6 C7 -24.4(3)
C3 N1 C6 C7 146.83(19)
C2 N1 C6 C5 -148.6(2)
C3 N1 C6 C5 22.7(2)
C4 C5 C6 N1 -36.6(2)
C4 C5 C6 C7 -160.51(19)
O3 N2 C7 O2 -4.2(3)
C1 N2 C7 O2 -167.9(2)
O3 N2 C7 C6 174.63(16)
C1 N2 C7 C6 10.8(3)
N1 C6 C7 O2 -161.80(19)
C5 C6 C7 O2 -44.6(3)
N1 C6 C7 N2 19.4(3)
C5 C6 C7 N2 136.6(2)
N2 O3 C8 C9 -70.9(2)
N2 O3 C8 C13 167.23(16)
O3 C8 C9 C10 -177.07(19)
C13 C8 C9 C10 -59.1(3)
C8 C9 C10 C11 54.8(3)
C9 C10 C11 C12 -53.3(3)
C10 C11 C12 C13 54.2(3)
O3 C8 C13 C12 -177.78(18)
C9 C8 C13 C12 60.0(3)
C11 C12 C13 C8 -56.7(3)
N2 C1 C14 C15 176.5(2)
C2 C1 C14 C15 3.9(4)
C1 C14 C15 C19 -144.8(2)
C1 C14 C15 C16 36.8(4)
C19 C15 C16 C17 1.1(3)
C14 C15 C16 C17 179.4(2)
C15 C16 C17 C18 0.1(4)
C19 N3 C18 C17 -0.1(4)
C16 C17 C18 N3 -0.6(4)
C18 N3 C19 C15 1.5(4)
C16 C15 C19 N3 -2.0(4)
C14 C15 C19 N3 179.5(2)
